data_2208977
loop_
_publ_author_name
'Koketsu, Mamoru'
'Ebihara, Masahiro'
'Ishihara, Hideharu'

_publ_section_title
;
 4-Ethyl-4-hydroxy-2-phenyl-5,6-dihydro-4<i>H</i>-1,3-thiazine
;
_journal_coeditor_code RZ2015
_journal_issue 5
_journal_name_full 'Acta Crystallographica Section E'
_journal_page_first o1666
_journal_page_last o1668
_journal_paper_doi 10.1107/S1600536806011275
_journal_volume 62
_journal_year 2006
_chemical_formula_iupac 'C12 H15 N O S'
_chemical_formula_moiety 'C12 H15 N O S'
_chemical_formula_sum 'C12 H15 N O S'
_chemical_formula_weight 221.31
_chemical_name_common 4-Hydroxy-5,6-dihydro-4H-1,3-thiazine
_chemical_name_systematic
;
(S)-4-Ethyl-4-hydroxy-2-phenyl-5,6-dihydro-4H-1,3-thiazine
;
_space_group_IT_number 14
_symmetry_cell_setting monoclinic
_symmetry_space_group_name_Hall '-P 2yn'
_symmetry_space_group_name_H-M 'P 1 21/n 1'
_atom_sites_solution_hydrogens geom
_atom_sites_solution_primary direct
_atom_sites_solution_secondary difmap
_audit_creation_method SHELXL-97
_cell_angle_alpha 90.00
_cell_angle_beta 93.6060(13)
_cell_angle_gamma 90.00
_cell_formula_units_Z 4
_cell_length_a 9.4353(2)
_cell_length_b 6.7725(2)
_cell_length_c 18.3013(6)
_cell_measurement_reflns_used 3894
_cell_measurement_temperature 190(2)
_cell_measurement_theta_max 25.03
_cell_measurement_theta_min 1.00
_cell_volume 1167.15(6)
_computing_cell_refinement 'SCALEPACK (Otwinowski & Minor, 1997)'
_computing_data_collection 'COLLECT (Nonius, 2000)'
_computing_data_reduction 'SCALEPACK and DENZO (Otwinowski & Minor, 1997)'
_computing_molecular_graphics 'ORTEPII (Johnson, 1976)'
_computing_publication_material SHELXL97
_computing_structure_refinement 'SHELXL97 (Sheldrick, 1997)'
_computing_structure_solution 'SHELXS97 (Sheldrick, 1997)'
_diffrn_ambient_temperature 190(2)
_diffrn_detector_area_resol_mean 9
_diffrn_measured_fraction_theta_full 1.000
_diffrn_measured_fraction_theta_max 1.000
_diffrn_measurement_device_type 'Nonius KappaCCD'
_diffrn_measurement_method '\f and \w'
_diffrn_radiation_monochromator graphite
_diffrn_radiation_source 'fine-focus sealed tube'
_diffrn_radiation_type MoK\a
_diffrn_radiation_wavelength 0.71073
_diffrn_reflns_av_R_equivalents 0.0397
_diffrn_reflns_av_sigmaI/netI 0.0406
_diffrn_reflns_limit_h_max 11
_diffrn_reflns_limit_h_min -11
_diffrn_reflns_limit_k_max 8
_diffrn_reflns_limit_k_min -8
_diffrn_reflns_limit_l_max 21
_diffrn_reflns_limit_l_min -21
_diffrn_reflns_number 7372
_diffrn_reflns_theta_full 25.03
_diffrn_reflns_theta_max 25.03
_diffrn_reflns_theta_min 2.23
_diffrn_standards_decay_% 0
_diffrn_standards_number 0
_exptl_absorpt_coefficient_mu 0.251
_exptl_absorpt_correction_T_max 0.9851
_exptl_absorpt_correction_T_min 0.9196
_exptl_absorpt_correction_type multi-scan
_exptl_absorpt_process_details '(SCALEPACK; Otwinowski & Minor, 1997)'
_exptl_crystal_colour colorless
_exptl_crystal_density_diffrn 1.259
_exptl_crystal_density_method 'not measured'
_exptl_crystal_description prism
_exptl_crystal_F_000 472
_exptl_crystal_size_max 0.34
_exptl_crystal_size_mid 0.12
_exptl_crystal_size_min 0.06
_refine_diff_density_max 0.173
_refine_diff_density_min -0.237
_refine_ls_extinction_coef 0.010(2)
_refine_ls_extinction_expression Fc^*^=kFc[1+0.001xFc^2^\l^3^/sin(2\q)]^-1/4^
_refine_ls_extinction_method SHELXL97
_refine_ls_goodness_of_fit_ref 1.039
_refine_ls_hydrogen_treatment mixed
_refine_ls_matrix_type full
_refine_ls_number_parameters 142
_refine_ls_number_reflns 2055
_refine_ls_number_restraints 0
_refine_ls_restrained_S_all 1.039
_refine_ls_R_factor_all 0.0570
_refine_ls_R_factor_gt 0.0366
_refine_ls_shift/su_max 0.001
_refine_ls_shift/su_mean 0.000
_refine_ls_structure_factor_coef Fsqd
_refine_ls_weighting_details 'calc w=1/[\s^2^(Fo^2^)+(0.0406P)^2^+0.3082P] where P=(Fo^2^+2Fc^2^)/3'
_refine_ls_weighting_scheme calc
_refine_ls_wR_factor_gt 0.0829
_refine_ls_wR_factor_ref 0.0934
_reflns_number_gt 1563
_reflns_number_total 2055
_reflns_threshold_expression I>2\s(I)
_cod_data_source_file rz2015.cif
_cod_data_source_block I
_cod_original_sg_symbol_H-M 'P 21/n'
_cod_database_code 2208977
_cod_database_fobs_code 2208977

loop_
_symmetry_equiv_pos_as_xyz
'x, y, z'
'-x+1/2, y+1/2, -z+1/2'
'-x, -y, -z'
'x-1/2, -y-1/2, z-1/2'

loop_
_atom_site_type_symbol
_atom_site_label
_atom_site_fract_x
_atom_site_fract_y
_atom_site_fract_z
_atom_site_U_iso_or_equiv
_atom_site_adp_type
_atom_site_calc_flag
_atom_site_refinement_flags
_atom_site_occupancy
S S1 0.11484(5) 0.23057(9) 0.56051(3) 0.0472(2) Uani d . 1
C C1 0.21429(18) 0.1192(3) 0.49379(9) 0.0321(4) Uani d . 1
N N1 0.31266(14) -0.0088(2) 0.50215(7) 0.0317(4) Uani d . 1
C C2 0.35938(18) -0.0932(3) 0.57453(9) 0.0322(4) Uani d . 1
C C3 0.2469(2) -0.0815(3) 0.63044(10) 0.0422(5) Uani d . 1
H H3A 0.1638 -0.1620 0.6131 0.051 Uiso calc R 1
H H3B 0.2857 -0.1381 0.6774 0.051 Uiso calc R 1
C C4 0.1991(2) 0.1273(3) 0.64312(10) 0.0448(5) Uani d . 1
H H4A 0.2821 0.2092 0.6594 0.054 Uiso calc R 1
H H4B 0.1314 0.1287 0.6823 0.054 Uiso calc R 1
C C5 0.17140(17) 0.1886(3) 0.41822(9) 0.0321(4) Uani d . 1
C C6 0.17600(18) 0.0566(3) 0.36022(10) 0.0371(5) Uani d . 1
H H6A 0.2073 -0.0751 0.3691 0.044 Uiso calc R 1
C C7 0.13520(19) 0.1161(3) 0.28965(10) 0.0442(5) Uani d . 1
H H7A 0.1384 0.0249 0.2504 0.053 Uiso calc R 1
C C8 0.0898(2) 0.3073(4) 0.27594(11) 0.0466(6) Uani d . 1
H H8A 0.0609 0.3473 0.2275 0.056 Uiso calc R 1
C C9 0.0869(2) 0.4394(4) 0.33312(11) 0.0485(6) Uani d . 1
H H9A 0.0575 0.5717 0.3238 0.058 Uiso calc R 1
C C10 0.12660(19) 0.3809(3) 0.40410(10) 0.0411(5) Uani d . 1
H H10A 0.1231 0.4727 0.4432 0.049 Uiso calc R 1
O O1 0.47575(13) 0.02098(19) 0.60350(7) 0.0340(3) Uani d . 1
H H1A 0.540(2) 0.021(3) 0.5739(12) 0.058(7) Uiso d . 1
C C11 0.4036(2) -0.3040(3) 0.55944(11) 0.0418(5) Uani d . 1
H H11A 0.4735 -0.3022 0.5213 0.050 Uiso calc R 1
H H11B 0.3193 -0.3780 0.5395 0.050 Uiso calc R 1
C C12 0.4685(2) -0.4144(3) 0.62610(11) 0.0551(6) Uani d . 1
H H12A 0.5018 -0.5443 0.6110 0.083 Uiso calc R 1
H H12B 0.3966 -0.4311 0.6620 0.083 Uiso calc R 1
H H12C 0.5487 -0.3386 0.6481 0.083 Uiso calc R 1

loop_
_atom_site_aniso_label
_atom_site_aniso_U_11
_atom_site_aniso_U_22
_atom_site_aniso_U_33
_atom_site_aniso_U_12
_atom_site_aniso_U_13
_atom_site_aniso_U_23
S1 0.0452(3) 0.0635(4) 0.0336(3) 0.0170(3) 0.0075(2) 0.0014(3)
C1 0.0271(9) 0.0398(12) 0.0293(10) -0.0022(8) 0.0010(8) -0.0014(8)
N1 0.0291(8) 0.0386(10) 0.0268(8) 0.0000(7) -0.0027(6) 0.0022(7)
C2 0.0307(9) 0.0390(12) 0.0262(9) -0.0032(8) -0.0029(7) 0.0026(8)
C3 0.0367(10) 0.0583(15) 0.0315(10) -0.0020(10) 0.0007(8) 0.0090(10)
C4 0.0396(11) 0.0662(16) 0.0292(10) 0.0056(10) 0.0065(9) -0.0008(10)
C5 0.0222(9) 0.0436(12) 0.0303(10) 0.0019(8) -0.0008(7) 0.0016(9)
C6 0.0308(10) 0.0460(13) 0.0337(10) 0.0008(9) -0.0042(8) -0.0008(9)
C7 0.0363(11) 0.0648(16) 0.0309(11) -0.0008(10) -0.0019(8) -0.0051(10)
C8 0.0356(11) 0.0710(17) 0.0329(11) 0.0060(11) -0.0011(9) 0.0134(11)
C9 0.0470(12) 0.0555(15) 0.0430(12) 0.0117(11) 0.0021(10) 0.0108(11)
C10 0.0400(11) 0.0481(14) 0.0352(11) 0.0071(9) 0.0005(9) 0.0000(9)
O1 0.0310(7) 0.0425(9) 0.0283(7) -0.0019(6) -0.0001(6) -0.0040(6)
C11 0.0486(12) 0.0377(13) 0.0381(11) -0.0018(9) -0.0039(9) 0.0020(9)
C12 0.0698(15) 0.0455(14) 0.0492(13) 0.0080(11) -0.0029(11) 0.0115(11)

loop_
_atom_type_symbol
_atom_type_description
_atom_type_scat_dispersion_real
_atom_type_scat_dispersion_imag
_atom_type_scat_source
C C 0.0033 0.0016 'International Tables Vol C Tables 4.2.6.8 and 6.1.1.4'
H H 0.0000 0.0000 'International Tables Vol C Tables 4.2.6.8 and 6.1.1.4'
N N 0.0061 0.0033 'International Tables Vol C Tables 4.2.6.8 and 6.1.1.4'
O O 0.0106 0.0060 'International Tables Vol C Tables 4.2.6.8 and 6.1.1.4'
S S 0.1246 0.1234 'International Tables Vol C Tables 4.2.6.8 and 6.1.1.4'

loop_
_geom_angle_atom_site_label_1
_geom_angle_atom_site_label_2
_geom_angle_atom_site_label_3
_geom_angle
_geom_angle_publ_flag
C1 S1 C4 100.93(9) y
N1 C1 C5 118.65(16) y
N1 C1 S1 128.80(14) y
C5 C1 S1 112.55(13) y
C1 N1 C2 122.92(15) y
O1 C2 N1 107.63(14) y
O1 C2 C11 111.46(14) y
N1 C2 C11 105.64(14) y
O1 C2 C3 106.06(14) y
N1 C2 C3 113.53(14) y
C11 C2 C3 112.51(16) y
C4 C3 C2 112.36(16) y
C4 C3 H3A 109.1 ?
C2 C3 H3A 109.1 ?
C4 C3 H3B 109.1 ?
C2 C3 H3B 109.1 ?
H3A C3 H3B 107.9 ?
C3 C4 S1 110.80(13) y
C3 C4 H4A 109.5 ?
S1 C4 H4A 109.5 ?
C3 C4 H4B 109.5 ?
S1 C4 H4B 109.5 ?
H4A C4 H4B 108.1 ?
C10 C5 C6 119.00(17) ?
C10 C5 C1 121.99(17) ?
C6 C5 C1 119.02(17) ?
C7 C6 C5 120.30(19) ?
C7 C6 H6A 119.8 ?
C5 C6 H6A 119.8 ?
C8 C7 C6 120.48(19) ?
C8 C7 H7A 119.8 ?
C6 C7 H7A 119.8 ?
C9 C8 C7 119.43(19) ?
C9 C8 H8A 120.3 ?
C7 C8 H8A 120.3 ?
C8 C9 C10 120.6(2) ?
C8 C9 H9A 119.7 ?
C10 C9 H9A 119.7 ?
C9 C10 C5 120.24(19) ?
C9 C10 H10A 119.9 ?
C5 C10 H10A 119.9 ?
C2 O1 H1A 109.5(15) ?
C2 C11 C12 114.59(16) ?
C2 C11 H11A 108.6 ?
C12 C11 H11A 108.6 ?
C2 C11 H11B 108.6 ?
C12 C11 H11B 108.6 ?
H11A C11 H11B 107.6 ?
C11 C12 H12A 109.5 ?
C11 C12 H12B 109.5 ?
H12A C12 H12B 109.5 ?
C11 C12 H12C 109.5 ?
H12A C12 H12C 109.5 ?
H12B C12 H12C 109.5 ?

loop_
_geom_bond_atom_site_label_1
_geom_bond_atom_site_label_2
_geom_bond_distance
_geom_bond_publ_flag
S1 C1 1.7561(18) y
S1 C4 1.8043(19) y
C1 N1 1.272(2) y
C1 C5 1.492(2) y
N1 C2 1.484(2) y
C2 O1 1.418(2) y
C2 C11 1.518(3) y
C2 C3 1.522(3) y
C3 C4 1.507(3) y
C3 H3A 0.9900 ?
C3 H3B 0.9900 ?
C4 H4A 0.9900 ?
C4 H4B 0.9900 ?
C5 C10 1.388(3) ?
C5 C6 1.391(3) ?
C6 C7 1.384(3) ?
C6 H6A 0.9500 ?
C7 C8 1.381(3) ?
C7 H7A 0.9500 ?
C8 C9 1.379(3) ?
C8 H8A 0.9500 ?
C9 C10 1.387(3) ?
C9 H9A 0.9500 ?
C10 H10A 0.9500 ?
O1 H1A 0.84(2) ?
C11 C12 1.526(3) ?
C11 H11A 0.9900 ?
C11 H11B 0.9900 ?
C12 H12A 0.9800 ?
C12 H12B 0.9800 ?
C12 H12C 0.9800 ?

loop_
_geom_hbond_atom_site_label_D
_geom_hbond_atom_site_label_H
_geom_hbond_atom_site_label_A
_geom_hbond_site_symmetry_A
_geom_hbond_distance_DH
_geom_hbond_distance_HA
_geom_hbond_distance_DA
_geom_hbond_angle_DHA
O1 H1A N1 3_656 0.84(2) 2.03(2) 2.866(2) 176(2)

loop_
_geom_torsion_atom_site_label_1
_geom_torsion_atom_site_label_2
_geom_torsion_atom_site_label_3
_geom_torsion_atom_site_label_4
_geom_torsion
C4 S1 C1 N1 3.9(2)
C4 S1 C1 C5 -176.83(13)
C5 C1 N1 C2 -177.56(15)
S1 C1 N1 C2 1.6(3)
C1 N1 C2 O1 -93.61(19)
C1 N1 C2 C11 147.21(17)
C1 N1 C2 C3 23.5(2)
O1 C2 C3 C4 60.12(19)
N1 C2 C3 C4 -57.9(2)
C11 C2 C3 C4 -177.78(15)
C2 C3 C4 S1 63.26(19)
C1 S1 C4 C3 -34.60(16)
N1 C1 C5 C10 -146.25(18)
S1 C1 C5 C10 34.4(2)
N1 C1 C5 C6 34.0(2)
S1 C1 C5 C6 -145.36(15)
C10 C5 C6 C7 -0.6(3)
C1 C5 C6 C7 179.21(16)
C5 C6 C7 C8 0.2(3)
C6 C7 C8 C9 0.7(3)
C7 C8 C9 C10 -1.2(3)
C8 C9 C10 C5 0.8(3)
C6 C5 C10 C9 0.1(3)
C1 C5 C10 C9 -179.66(16)
O1 C2 C11 C12 58.2(2)
N1 C2 C11 C12 174.80(16)
C3 C2 C11 C12 -60.8(2)

loop_
_cod_related_entry_id
_cod_related_entry_database
_cod_related_entry_code
1 ChemSpider 413076
